data_1505508
loop_
_publ_author_name
'Guaragna, Annalisa'
'D'Errico, Stefano'
'D'Alonzo, Daniele'
'Pedatella, Silvana'
'Palumbo, Giovanni'

_publ_section_title
;
 A general approach to the synthesis of 1-deoxy-L-iminosugars.
;
_journal_issue 17
_journal_name_full 'Organic letters'
_journal_page_first 3473
_journal_page_last 3476
_journal_paper_doi 10.1021/ol7014847
_journal_volume 9
_journal_year 2007
_chemical_absolute_configuration ad
_chemical_formula_moiety 'C24 H35 N O6 S2'
_chemical_formula_sum 'C24 H35 N O6 S2'
_chemical_formula_weight 497.65
_space_group_IT_number 4
_symmetry_cell_setting monoclinic
_symmetry_space_group_name_Hall 'P 2yb'
_symmetry_space_group_name_H-M 'P 1 21 1'
_atom_sites_solution_hydrogens geom
_atom_sites_solution_primary direct
_atom_sites_solution_secondary difmap
_audit_creation_method SHELXL-97
_cell_angle_alpha 90.00
_cell_angle_beta 100.35(5)
_cell_angle_gamma 90.00
_cell_formula_units_Z 2
_cell_length_a 11.014(7)
_cell_length_b 10.562(5)
_cell_length_c 11.34(2)
_cell_measurement_reflns_used 25
_cell_measurement_temperature 298(2)
_cell_measurement_theta_max 13.87
_cell_measurement_theta_min 10.24
_cell_volume 1298(3)
_computing_cell_refinement 'MACH3 Software (Enraf Nonius, 1996)'
_computing_data_collection 'MACH3 Software (Enraf Nonius, 1996)'
_computing_data_reduction 'XCAD4 (Harms & Wocadlo, 1995)'
_computing_molecular_graphics
;
Ortep-3 for Windows (Farrugia, 1997),
;
_computing_publication_material 'WinGX publication routines (Farrugia, 1999)'
_computing_structure_refinement 'SHELXL-97 (Sheldrick, 1997)'
_computing_structure_solution 'SHELXS-97 (Sheldrick, 1997)'
_diffrn_ambient_temperature 298(2)
_diffrn_detector 'scintillation LiI'
_diffrn_detector_dtime 1.195
_diffrn_measured_fraction_theta_full 1.000
_diffrn_measured_fraction_theta_max 1.000
_diffrn_measurement_device '\k-geometry diffractometer'
_diffrn_measurement_device_type 'Enraf Nonius MACH3'
_diffrn_measurement_method 'non-profiled omega scans'
_diffrn_radiation_monochromator graphite
_diffrn_radiation_source 'fine-focus sealed tube'
_diffrn_radiation_type MoK\a
_diffrn_radiation_wavelength 0.71069
_diffrn_reflns_av_R_equivalents 0.0246
_diffrn_reflns_av_sigmaI/netI 0.0643
_diffrn_reflns_limit_h_max 14
_diffrn_reflns_limit_h_min -14
_diffrn_reflns_limit_k_max 13
_diffrn_reflns_limit_k_min -13
_diffrn_reflns_limit_l_max 14
_diffrn_reflns_limit_l_min -14
_diffrn_reflns_number 6899
_diffrn_reflns_theta_full 27.98
_diffrn_reflns_theta_max 27.98
_diffrn_reflns_theta_min 1.83
_diffrn_source 'Enraf Nonius FR590'
_diffrn_standards_decay_% 0
_diffrn_standards_interval_time 120
_diffrn_standards_number 1
_exptl_absorpt_coefficient_mu 0.243
_exptl_absorpt_correction_T_max 0.9761
_exptl_absorpt_correction_T_min 0.8699
_exptl_absorpt_correction_type refdelf
_exptl_absorpt_process_details
;
(See: Walker, N. & Stuart, D. (1983) Acta Cryst. A39, 158-166)
;
_exptl_crystal_colour colorless
_exptl_crystal_density_diffrn 1.274
_exptl_crystal_density_method 'not measured'
_exptl_crystal_description prism
_exptl_crystal_F_000 532
_exptl_crystal_size_max 0.59
_exptl_crystal_size_mid 0.13
_exptl_crystal_size_min 0.10
_refine_diff_density_max 0.241
_refine_diff_density_min -0.195
_refine_diff_density_rms 0.039
_refine_ls_abs_structure_details 'Flack H D (1983), Acta Cryst. A39, 876-881'
_refine_ls_abs_structure_Flack 0.08(9)
_refine_ls_extinction_method none
_refine_ls_goodness_of_fit_ref 1.008
_refine_ls_hydrogen_treatment constr
_refine_ls_matrix_type full
_refine_ls_number_parameters 304
_refine_ls_number_reflns 6256
_refine_ls_number_restraints 1
_refine_ls_restrained_S_all 1.008
_refine_ls_R_factor_all 0.1266
_refine_ls_R_factor_gt 0.0483
_refine_ls_shift/su_max 0.000
_refine_ls_shift/su_mean 0.000
_refine_ls_structure_factor_coef Fsqd
_refine_ls_weighting_details 'calc w=1/[\s^2^(Fo^2^)+(0.0647P)^2^+0.0000P] where P=(Fo^2^+2Fc^2^)/3'
_refine_ls_weighting_scheme calc
_refine_ls_wR_factor_gt 0.1166
_refine_ls_wR_factor_ref 0.1403
_reflns_number_gt 3496
_reflns_number_total 6256
_reflns_threshold_expression >2sigma(I)
_cod_data_source_file ol7014847.cif
_cod_data_source_block gpal
_cod_original_sg_symbol_H-M 'P 21'
_cod_database_code 1505508

loop_
_symmetry_equiv_pos_as_xyz
'x, y, z'
'-x, y+1/2, -z'

loop_
_atom_site_label
_atom_site_type_symbol
_atom_site_fract_x
_atom_site_fract_y
_atom_site_fract_z
_atom_site_U_iso_or_equiv
_atom_site_adp_type
_atom_site_occupancy
_atom_site_symmetry_multiplicity
_atom_site_calc_flag
_atom_site_refinement_flags
S1 S 0.31894(10) 0.44510(11) 0.67831(10) 0.0913(4) Uani 1 1 d .
S2 S 0.30987(9) 0.30098(10) 0.94350(11) 0.0852(3) Uani 1 1 d .
O1 O 0.9836(2) 0.4642(3) 0.5119(2) 0.0720(7) Uani 1 1 d .
O2 O 0.4970(2) 0.6280(2) 0.6990(2) 0.0618(6) Uani 1 1 d .
O3 O 0.4736(3) 0.4276(2) 1.1289(2) 0.0855(8) Uani 1 1 d .
H30 H 0.4251 0.4855 1.1206 0.086 Uiso 1 1 d R
O4 O 0.7998(3) 0.3756(3) 1.1377(2) 0.0904(9) Uani 1 1 d .
O5 O 0.57523(19) 0.17259(19) 0.8284(2) 0.0553(5) Uani 1 1 d .
O6 O 0.76729(18) 0.2284(2) 0.8039(2) 0.0588(5) Uani 1 1 d .
N1 N 0.6983(2) 0.2932(2) 0.9655(2) 0.0505(6) Uani 1 1 d .
C1 C 0.9618(4) 0.3886(4) 0.4065(4) 0.0877(12) Uani 1 1 d .
H1A H 1.0366 0.3461 0.3976 0.088 Uiso 1 1 calc R
H1B H 0.9349 0.4416 0.3381 0.088 Uiso 1 1 calc R
H1C H 0.8991 0.3271 0.4128 0.088 Uiso 1 1 calc R
C2 C 0.8848(3) 0.5237(3) 0.5441(3) 0.0559(8) Uani 1 1 d .
C3 C 0.9081(3) 0.5831(4) 0.6537(3) 0.0659(9) Uani 1 1 d .
H3 H 0.9870 0.5819 0.6996 0.066 Uiso 1 1 calc R
C4 C 0.8132(3) 0.6446(3) 0.6950(3) 0.0666(9) Uani 1 1 d .
H4 H 0.8299 0.6850 0.7691 0.067 Uiso 1 1 calc R
C5 C 0.6959(3) 0.6481(3) 0.6309(3) 0.0537(8) Uani 1 1 d .
C6 C 0.6756(3) 0.5881(4) 0.5205(3) 0.0732(10) Uani 1 1 d .
H6 H 0.5968 0.5889 0.4744 0.073 Uiso 1 1 calc R
C7 C 0.7684(4) 0.5279(4) 0.4776(3) 0.0703(10) Uani 1 1 d .
H7 H 0.7522 0.4894 0.4027 0.070 Uiso 1 1 calc R
C8 C 0.5931(3) 0.7124(3) 0.6795(3) 0.0655(9) Uani 1 1 d .
H8A H 0.6274 0.7532 0.7548 0.066 Uiso 1 1 calc R
H8B H 0.5577 0.7778 0.6238 0.066 Uiso 1 1 calc R
C9 C 0.5390(3) 0.5318(3) 0.7840(3) 0.0550(8) Uani 1 1 d .
H9A H 0.5827 0.5696 0.8575 0.055 Uiso 1 1 calc R
H9B H 0.5955 0.4759 0.7527 0.055 Uiso 1 1 calc R
C10 C 0.4313(3) 0.4581(3) 0.8094(3) 0.0541(7) Uani 1 1 d .
C11 C 0.4285(3) 0.4040(3) 0.9154(3) 0.0551(8) Uani 1 1 d .
C12 C 0.2691(4) 0.2283(4) 0.7968(4) 0.0932(13) Uani 1 1 d .
H12A H 0.3423 0.1909 0.7748 0.093 Uiso 1 1 calc R
H12B H 0.2101 0.1610 0.8005 0.093 Uiso 1 1 calc R
C13 C 0.2159(4) 0.3197(5) 0.7044(5) 0.1009(15) Uani 1 1 d .
H13A H 0.1432 0.3571 0.7274 0.101 Uiso 1 1 calc R
H13B H 0.1893 0.2745 0.6297 0.101 Uiso 1 1 calc R
C14 C 0.5279(3) 0.4152(3) 1.0250(3) 0.0569(8) Uani 1 1 d .
H14 H 0.5786 0.4900 1.0173 0.057 Uiso 1 1 calc R
C15 C 0.6111(3) 0.2982(3) 1.0473(2) 0.0540(7) Uani 1 1 d .
H15 H 0.5615 0.2207 1.0415 0.054 Uiso 1 1 calc R
C16 C 0.6991(4) 0.3039(5) 1.1662(3) 0.0807(11) Uani 1 1 d .
H16A H 0.6616 0.3462 1.2266 0.081 Uiso 1 1 calc R
H16B H 0.7253 0.2198 1.1944 0.081 Uiso 1 1 calc R
C17 C 0.8232(3) 0.3333(4) 1.0269(3) 0.0684(10) Uani 1 1 d .
C18 C 0.8716(4) 0.4459(5) 0.9658(4) 0.0905(12) Uani 1 1 d .
H18A H 0.8802 0.4227 0.8858 0.091 Uiso 1 1 calc R
H18B H 0.9505 0.4709 1.0103 0.091 Uiso 1 1 calc R
H18C H 0.8147 0.5152 0.9626 0.091 Uiso 1 1 calc R
C19 C 0.9132(4) 0.2238(6) 1.0453(5) 0.1094(16) Uani 1 1 d .
H19A H 0.8766 0.1536 1.0797 0.109 Uiso 1 1 calc R
H19B H 0.9872 0.2492 1.0984 0.109 Uiso 1 1 calc R
H19C H 0.9331 0.1991 0.9695 0.109 Uiso 1 1 calc R
C20 C 0.6737(3) 0.2256(3) 0.8630(3) 0.0472(7) Uani 1 1 d .
C21 C 0.7639(4) 0.1619(3) 0.6890(3) 0.0677(10) Uani 1 1 d .
C22 C 0.7447(5) 0.0214(4) 0.7048(5) 0.1129(19) Uani 1 1 d .
H22A H 0.7934 -0.0062 0.7792 0.113 Uiso 1 1 calc R
H22B H 0.7696 -0.0239 0.6397 0.113 Uiso 1 1 calc R
H22C H 0.6591 0.0052 0.7055 0.113 Uiso 1 1 calc R
C23 C 0.6670(4) 0.2221(5) 0.5966(4) 0.0946(13) Uani 1 1 d .
H23A H 0.6805 0.3119 0.5960 0.095 Uiso 1 1 calc R
H23B H 0.5870 0.2054 0.6154 0.095 Uiso 1 1 calc R
H23C H 0.6715 0.1878 0.5191 0.095 Uiso 1 1 calc R
C24 C 0.8907(4) 0.1880(4) 0.6640(4) 0.0914(13) Uani 1 1 d .
H24A H 0.9512 0.1519 0.7266 0.091 Uiso 1 1 calc R
H24B H 0.9033 0.2778 0.6610 0.091 Uiso 1 1 calc R
H24C H 0.8989 0.1509 0.5886 0.091 Uiso 1 1 calc R

loop_
_atom_site_aniso_label
_atom_site_aniso_U_11
_atom_site_aniso_U_22
_atom_site_aniso_U_33
_atom_site_aniso_U_23
_atom_site_aniso_U_13
_atom_site_aniso_U_12
S1 0.0857(7) 0.0795(7) 0.0946(7) 0.0290(6) -0.0216(6) -0.0213(6)
S2 0.0718(6) 0.0791(7) 0.1098(8) 0.0253(6) 0.0301(5) -0.0110(5)
O1 0.0745(15) 0.0758(17) 0.0668(14) -0.0030(13) 0.0156(11) -0.0011(14)
O2 0.0708(14) 0.0438(11) 0.0708(14) 0.0171(11) 0.0126(11) 0.0035(10)
O3 0.148(2) 0.0507(13) 0.0718(15) 0.0040(12) 0.0581(16) 0.0165(15)
O4 0.0967(19) 0.110(2) 0.0542(14) -0.0040(15) -0.0133(13) -0.0282(17)
O5 0.0562(12) 0.0406(10) 0.0710(14) -0.0104(10) 0.0161(10) -0.0083(10)
O6 0.0523(12) 0.0523(12) 0.0746(14) -0.0086(11) 0.0189(10) -0.0047(10)
N1 0.0510(13) 0.0448(12) 0.0525(13) 0.0040(12) 0.0011(11) -0.0030(11)
C1 0.096(3) 0.086(3) 0.087(3) -0.020(2) 0.032(2) -0.006(2)
C2 0.065(2) 0.0523(18) 0.0509(18) 0.0059(15) 0.0122(16) -0.0104(15)
C3 0.063(2) 0.072(2) 0.059(2) -0.0069(18) 0.0014(16) -0.0138(19)
C4 0.080(3) 0.060(2) 0.057(2) -0.0104(16) 0.0046(18) -0.0167(19)
C5 0.069(2) 0.0404(16) 0.0510(18) 0.0074(14) 0.0078(15) -0.0099(15)
C6 0.068(2) 0.085(3) 0.060(2) 0.0012(19) -0.0069(17) 0.002(2)
C7 0.082(3) 0.076(2) 0.0497(18) -0.0126(18) 0.0046(18) 0.000(2)
C8 0.080(2) 0.0388(16) 0.080(2) 0.0050(17) 0.0199(18) -0.0051(16)
C9 0.0582(18) 0.0478(17) 0.0590(18) 0.0106(15) 0.0103(15) 0.0025(14)
C10 0.0543(16) 0.0393(15) 0.069(2) 0.0075(15) 0.0123(14) 0.0075(14)
C11 0.0611(19) 0.0382(16) 0.069(2) 0.0031(15) 0.0205(16) 0.0015(13)
C12 0.073(2) 0.067(2) 0.128(3) 0.012(3) -0.014(2) -0.018(2)
C13 0.079(3) 0.076(3) 0.138(4) 0.011(3) -0.007(3) -0.016(2)
C14 0.089(2) 0.0386(16) 0.0480(17) -0.0019(13) 0.0250(16) -0.0058(15)
C15 0.0733(19) 0.0427(15) 0.0448(15) 0.0039(14) 0.0074(14) -0.0061(16)
C16 0.098(3) 0.090(3) 0.0498(19) 0.013(2) 0.0019(18) -0.012(3)
C17 0.0599(19) 0.077(2) 0.060(2) 0.0099(18) -0.0108(16) -0.0110(17)
C18 0.083(3) 0.092(3) 0.091(3) 0.002(3) -0.001(2) -0.040(3)
C19 0.078(3) 0.121(4) 0.115(4) 0.028(3) -0.020(2) 0.020(3)
C20 0.0504(17) 0.0298(13) 0.0602(18) 0.0020(13) 0.0068(14) 0.0003(13)
C21 0.083(2) 0.0455(18) 0.086(3) -0.0141(18) 0.043(2) -0.0118(17)
C22 0.167(5) 0.043(2) 0.157(4) -0.024(3) 0.107(4) -0.014(2)
C23 0.096(3) 0.112(3) 0.076(3) -0.016(3) 0.016(2) -0.017(3)
C24 0.095(3) 0.069(3) 0.125(4) -0.001(2) 0.058(3) 0.000(2)

loop_
_atom_type_symbol
_atom_type_description
_atom_type_scat_dispersion_real
_atom_type_scat_dispersion_imag
_atom_type_scat_source
C C 0.0033 0.0016 'International Tables Vol C Tables 4.2.6.8 and 6.1.1.4'
H H 0.0000 0.0000 'International Tables Vol C Tables 4.2.6.8 and 6.1.1.4'
N N 0.0061 0.0033 'International Tables Vol C Tables 4.2.6.8 and 6.1.1.4'
O O 0.0106 0.0060 'International Tables Vol C Tables 4.2.6.8 and 6.1.1.4'
S S 0.1246 0.1234 'International Tables Vol C Tables 4.2.6.8 and 6.1.1.4'

loop_
_geom_angle_atom_site_label_1
_geom_angle_atom_site_label_2
_geom_angle_atom_site_label_3
_geom_angle
C10 S1 C13 106.6(2)
C11 S2 C12 99.42(19)
C2 O1 C1 117.6(3)
C9 O2 C8 113.0(2)
C14 O3 H30 109.9
C17 O4 C16 108.1(3)
C20 O6 C21 122.5(2)
C20 N1 C15 121.1(3)
C20 N1 C17 125.4(3)
C15 N1 C17 110.7(3)
O1 C1 H1A 109.5
O1 C1 H1B 109.5
H1A C1 H1B 109.5
O1 C1 H1C 109.5
H1A C1 H1C 109.5
H1B C1 H1C 109.5
O1 C2 C7 125.6(3)
O1 C2 C3 115.2(3)
C7 C2 C3 119.2(3)
C2 C3 C4 119.5(3)
C2 C3 H3 120.3
C4 C3 H3 120.3
C5 C4 C3 122.2(3)
C5 C4 H4 118.9
C3 C4 H4 118.9
C4 C5 C6 116.9(3)
C4 C5 C8 121.3(3)
C6 C5 C8 121.8(3)
C7 C6 C5 121.7(3)
C7 C6 H6 119.1
C5 C6 H6 119.1
C6 C7 C2 120.4(3)
C6 C7 H7 119.8
C2 C7 H7 119.8
O2 C8 C5 113.7(3)
O2 C8 H8A 108.8
C5 C8 H8A 108.8
O2 C8 H8B 108.8
C5 C8 H8B 108.8
H8A C8 H8B 107.7
O2 C9 C10 109.4(3)
O2 C9 H9A 109.8
C10 C9 H9A 109.8
O2 C9 H9B 109.8
C10 C9 H9B 109.8
H9A C9 H9B 108.2
C11 C10 C9 123.0(3)
C11 C10 S1 126.9(3)
C9 C10 S1 109.9(2)
C10 C11 C14 125.3(3)
C10 C11 S2 124.1(3)
C14 C11 S2 110.5(2)
C13 C12 S2 112.2(4)
C13 C12 H12A 109.2
S2 C12 H12A 109.2
C13 C12 H12B 109.2
S2 C12 H12B 109.2
H12A C12 H12B 107.9
C12 C13 S1 114.7(3)
C12 C13 H13A 108.6
S1 C13 H13A 108.6
C12 C13 H13B 108.6
S1 C13 H13B 108.6
H13A C13 H13B 107.6
O3 C14 C11 109.8(3)
O3 C14 C15 105.4(2)
C11 C14 C15 113.4(2)
O3 C14 H14 109.4
C11 C14 H14 109.4
C15 C14 H14 109.4
N1 C15 C16 100.4(3)
N1 C15 C14 111.6(2)
C16 C15 C14 112.5(3)
N1 C15 H15 110.7
C16 C15 H15 110.7
C14 C15 H15 110.7
O4 C16 C15 102.6(3)
O4 C16 H16A 111.2
C15 C16 H16A 111.2
O4 C16 H16B 111.2
C15 C16 H16B 111.2
H16A C16 H16B 109.2
O4 C17 N1 101.9(3)
O4 C17 C19 110.0(3)
N1 C17 C19 112.0(3)
O4 C17 C18 107.2(3)
N1 C17 C18 112.3(3)
C19 C17 C18 112.7(4)
C17 C18 H18A 109.5
C17 C18 H18B 109.5
H18A C18 H18B 109.5
C17 C18 H18C 109.5
H18A C18 H18C 109.5
H18B C18 H18C 109.5
C17 C19 H19A 109.5
C17 C19 H19B 109.5
H19A C19 H19B 109.5
C17 C19 H19C 109.5
H19A C19 H19C 109.5
H19B C19 H19C 109.5
O5 C20 O6 125.0(3)
O5 C20 N1 123.3(3)
O6 C20 N1 111.7(3)
O6 C21 C23 108.6(3)
O6 C21 C24 101.7(3)
C23 C21 C24 111.1(4)
O6 C21 C22 110.2(3)
C23 C21 C22 113.7(4)
C24 C21 C22 110.9(3)
C21 C22 H22A 109.5
C21 C22 H22B 109.5
H22A C22 H22B 109.5
C21 C22 H22C 109.5
H22A C22 H22C 109.5
H22B C22 H22C 109.5
C21 C23 H23A 109.5
C21 C23 H23B 109.5
H23A C23 H23B 109.5
C21 C23 H23C 109.5
H23A C23 H23C 109.5
H23B C23 H23C 109.5
C21 C24 H24A 109.5
C21 C24 H24B 109.5
H24A C24 H24B 109.5
C21 C24 H24C 109.5
H24A C24 H24C 109.5
H24B C24 H24C 109.5

loop_
_geom_bond_atom_site_label_1
_geom_bond_atom_site_label_2
_geom_bond_distance
S1 C10 1.761(4)
S1 C13 1.803(5)
S2 C11 1.773(3)
S2 C12 1.814(6)
O1 C2 1.362(4)
O1 C1 1.421(5)
O2 C9 1.420(4)
O2 C8 1.430(4)
O3 C14 1.421(4)
O3 H30 0.8059
O4 C17 1.400(5)
O4 C16 1.428(5)
O5 C20 1.221(3)
O6 C20 1.327(3)
O6 C21 1.474(5)
N1 C20 1.349(4)
N1 C15 1.451(4)
N1 C17 1.488(4)
C1 H1A 0.9600
C1 H1B 0.9600
C1 H1C 0.9600
C2 C7 1.366(5)
C2 C3 1.374(5)
C3 C4 1.381(5)
C3 H3 0.9300
C4 C5 1.365(5)
C4 H4 0.9300
C5 C6 1.385(5)
C5 C8 1.507(5)
C6 C7 1.365(5)
C6 H6 0.9300
C7 H7 0.9300
C8 H8A 0.9700
C8 H8B 0.9700
C9 C10 1.490(5)
C9 H9A 0.9700
C9 H9B 0.9700
C10 C11 1.335(5)
C11 C14 1.506(5)
C12 C13 1.467(7)
C12 H12A 0.9700
C12 H12B 0.9700
C13 H13A 0.9700
C13 H13B 0.9700
C14 C15 1.533(4)
C14 H14 0.9800
C15 C16 1.513(5)
C15 H15 0.9800
C16 H16A 0.9700
C16 H16B 0.9700
C17 C19 1.514(6)
C17 C18 1.520(6)
C18 H18A 0.9600
C18 H18B 0.9600
C18 H18C 0.9600
C19 H19A 0.9600
C19 H19B 0.9600
C19 H19C 0.9600
C21 C23 1.497(6)
C21 C24 1.500(5)
C21 C22 1.514(5)
C22 H22A 0.9600
C22 H22B 0.9600
C22 H22C 0.9600
C23 H23A 0.9600
C23 H23B 0.9600
C23 H23C 0.9600
C24 H24A 0.9600
C24 H24B 0.9600
C24 H24C 0.9600

loop_
_geom_torsion_atom_site_label_1
_geom_torsion_atom_site_label_2
_geom_torsion_atom_site_label_3
_geom_torsion_atom_site_label_4
_geom_torsion
C1 O1 C2 C7 -7.1(5)
C1 O1 C2 C3 172.6(3)
O1 C2 C3 C4 -179.1(3)
C7 C2 C3 C4 0.6(5)
C2 C3 C4 C5 0.4(5)
C3 C4 C5 C6 -0.8(5)
C3 C4 C5 C8 178.1(3)
C4 C5 C6 C7 0.2(5)
C8 C5 C6 C7 -178.7(3)
C5 C6 C7 C2 0.9(6)
O1 C2 C7 C6 178.4(3)
C3 C2 C7 C6 -1.3(5)
C9 O2 C8 C5 61.3(4)
C4 C5 C8 O2 -116.4(3)
C6 C5 C8 O2 62.4(4)
C8 O2 C9 C10 173.4(3)
O2 C9 C10 C11 -149.1(3)
O2 C9 C10 S1 35.2(3)
C13 S1 C10 C11 -11.7(4)
C13 S1 C10 C9 163.7(3)
C9 C10 C11 C14 3.7(5)
S1 C10 C11 C14 178.6(2)
C9 C10 C11 S2 -172.5(3)
S1 C10 C11 S2 2.4(4)
C12 S2 C11 C10 31.8(3)
C12 S2 C11 C14 -144.9(2)
C11 S2 C12 C13 -65.3(4)
S2 C12 C13 S1 63.3(5)
C10 S1 C13 C12 -22.9(5)
C10 C11 C14 O3 140.5(3)
S2 C11 C14 O3 -42.9(3)
C10 C11 C14 C15 -101.9(3)
S2 C11 C14 C15 74.8(3)
C20 N1 C15 C16 145.3(3)
C17 N1 C15 C16 -16.6(4)
C20 N1 C15 C14 -95.3(3)
C17 N1 C15 C14 102.8(3)
O3 C14 C15 N1 -164.1(3)
C11 C14 C15 N1 75.7(3)
O3 C14 C15 C16 -52.1(4)
C11 C14 C15 C16 -172.3(3)
C17 O4 C16 C15 -42.1(4)
N1 C15 C16 O4 34.0(4)
C14 C15 C16 O4 -84.7(4)
C16 O4 C17 N1 30.6(4)
C16 O4 C17 C19 -88.3(4)
C16 O4 C17 C18 148.8(3)
C20 N1 C17 O4 -168.3(3)
C15 N1 C17 O4 -7.3(3)
C20 N1 C17 C19 -50.8(4)
C15 N1 C17 C19 110.2(4)
C20 N1 C17 C18 77.3(4)
C15 N1 C17 C18 -121.8(3)
C21 O6 C20 O5 -2.4(5)
C21 O6 C20 N1 180.0(3)
C15 N1 C20 O5 5.3(4)
C17 N1 C20 O5 164.5(3)
C15 N1 C20 O6 -177.0(3)
C17 N1 C20 O6 -17.8(4)
C20 O6 C21 C23 65.8(4)
C20 O6 C21 C24 -177.0(3)
C20 O6 C21 C22 -59.4(5)

loop_
_cod_related_entry_id
_cod_related_entry_code
_cod_related_entry_database
1 30651623 ChemSpider
